data_7005092
loop_
_publ_author_name
'Landry, Victoria K.'
'Buccella, Daniela'
'Pang, Keliang'
'Parkin, Gerard'

_publ_section_title
;
 Bis- and tris(2-seleno-1-methylimidazolyl)hydroborato complexes,
 {[BseMe]ZnX}2(X=Cl, I), [BseMe]2Zn and [TseMe]Re(CO)3: structural
 evidence that the [BseMe] ligand is not merely a "heavier" version of
 the sulfur counterpart, [BmMe].
;
_journal_issue 8
_journal_name_full 'Dalton transactions (Cambridge, England : 2003)'
_journal_page_first 866
_journal_page_last 870
_journal_paper_doi 10.1039/b616630j
_journal_year 2007
_chemical_formula_sum 'C15 H16 B N6 O3 Re Se3'
_chemical_formula_weight 762.23
_chemical_name_systematic
;
?
;
_space_group_IT_number 146
_symmetry_cell_setting rhombohedral
_symmetry_space_group_name_Hall 'R 3'
_symmetry_space_group_name_H-M 'R 3 :H'
_atom_sites_solution_hydrogens geom
_atom_sites_solution_primary direct
_atom_sites_solution_secondary difmap
_audit_creation_method SHELXL-97
_cell_angle_alpha 90.00
_cell_angle_beta 90.00
_cell_angle_gamma 120.00
_cell_formula_units_Z 6
_cell_length_a 14.5312(9)
_cell_length_b 14.5312(9)
_cell_length_c 18.233(2)
_cell_measurement_reflns_used 2354
_cell_measurement_temperature 243(2)
_cell_measurement_theta_max 23.39
_cell_measurement_theta_min 2.76
_cell_volume 3334.2(5)
_computing_cell_refinement 'Bruker SMART'
_computing_data_collection 'Bruker SMART'
_computing_data_reduction 'Bruker SAINT'
_computing_molecular_graphics 'Bruker SHELXTL'
_computing_publication_material 'Bruker SHELXTL'
_computing_structure_refinement 'SHELXL-97 (Sheldrick, 1997)'
_computing_structure_solution 'SHELXS-97 (Sheldrick, 1990)'
_diffrn_ambient_temperature 243(2)
_diffrn_measured_fraction_theta_full 0.966
_diffrn_measured_fraction_theta_max 0.966
_diffrn_measurement_device_type 'CCD area detector'
_diffrn_measurement_method 'phi and omega scans'
_diffrn_radiation_monochromator graphite
_diffrn_radiation_source 'fine-focus sealed tube'
_diffrn_radiation_type MoK\a
_diffrn_radiation_wavelength 0.71073
_diffrn_reflns_av_R_equivalents 0.0492
_diffrn_reflns_av_sigmaI/netI 0.0549
_diffrn_reflns_limit_h_max 19
_diffrn_reflns_limit_h_min -19
_diffrn_reflns_limit_k_max 19
_diffrn_reflns_limit_k_min -18
_diffrn_reflns_limit_l_max 24
_diffrn_reflns_limit_l_min -9
_diffrn_reflns_number 7934
_diffrn_reflns_theta_full 28.28
_diffrn_reflns_theta_max 28.28
_diffrn_reflns_theta_min 1.97
_exptl_absorpt_coefficient_mu 10.408
_exptl_absorpt_correction_T_max 0.6242
_exptl_absorpt_correction_T_min 0.2300
_exptl_absorpt_correction_type empirical
_exptl_absorpt_process_details SADABS
_exptl_crystal_colour COLORLESS
_exptl_crystal_density_diffrn 2.278
_exptl_crystal_density_method 'not measured'
_exptl_crystal_description PLATE
_exptl_crystal_F_000 2124
_exptl_crystal_size_max 0.20
_exptl_crystal_size_mid 0.10
_exptl_crystal_size_min 0.05
_refine_diff_density_max 0.799
_refine_diff_density_min -0.912
_refine_diff_density_rms 0.165
_refine_ls_abs_structure_details 'Flack H D (1983), Acta Cryst. A39, 876-881'
_refine_ls_abs_structure_Flack -0.021(18)
_refine_ls_extinction_coef 0.00012(3)
_refine_ls_extinction_expression Fc^*^=kFc[1+0.001xFc^2^\l^3^/sin(2\q)]^-1/4^
_refine_ls_extinction_method SHELXL
_refine_ls_goodness_of_fit_ref 1.056
_refine_ls_hydrogen_treatment mixed
_refine_ls_matrix_type full
_refine_ls_number_parameters 178
_refine_ls_number_reflns 2361
_refine_ls_number_restraints 3
_refine_ls_restrained_S_all 1.055
_refine_ls_R_factor_all 0.0616
_refine_ls_R_factor_gt 0.0340
_refine_ls_shift/su_max 0.000
_refine_ls_shift/su_mean 0.000
_refine_ls_structure_factor_coef Fsqd
_refine_ls_weighting_details 'calc w=1/[\s^2^(Fo^2^)+(0.0285P)^2^+0.0000P] where P=(Fo^2^+2Fc^2^)/3'
_refine_ls_weighting_scheme calc
_refine_ls_wR_factor_gt 0.0587
_refine_ls_wR_factor_ref 0.0665
_reflns_number_gt 1844
_reflns_number_total 2361
_reflns_threshold_expression >2sigma(I)
_cod_data_source_file b616630j.txt
_cod_data_source_block meresnew
_cod_depositor_comments
;
The following automatic conversions were performed:
'_symmetry_cell_setting' value 'Rhombohedral' changed to 'rhombohedral'
according to '/home/saulius/struct/CIF-dictionaries/cif_core.dic'
dictionary named 'cif_core.dic' version 2.4.1 from
2010-06-29.

'_exptl_absorpt_correction_type' value 'EMPIRICAL' changed to
'empirical' according to
'/home/saulius/struct/CIF-dictionaries/cif_core.dic' dictionary named
'cif_core.dic' version 2.4.1 from
2010-06-29.

'_refine_ls_hydrogen_treatment' value 'MIXED' changed to
'mixed' according to '/home/saulius/struct/CIF-dictionaries/cif_core.dic'
dictionary named 'cif_core.dic' version 2.4.1 from 2010-06-29.

Automatic conversion script
Id: cif_fix_enum 1527 2010-12-29 10:47:43Z saulius 
;
_cod_original_sg_symbol_H-M R3
_cod_database_code 7005092

loop_
_symmetry_equiv_pos_as_xyz
'x, y, z'
'-y, x-y, z'
'-x+y, -x, z'
'x+2/3, y+1/3, z+1/3'
'-y+2/3, x-y+1/3, z+1/3'
'-x+y+2/3, -x+1/3, z+1/3'
'x+1/3, y+2/3, z+2/3'
'-y+1/3, x-y+2/3, z+2/3'
'-x+y+1/3, -x+2/3, z+2/3'

loop_
_atom_site_label
_atom_site_type_symbol
_atom_site_fract_x
_atom_site_fract_y
_atom_site_fract_z
_atom_site_U_iso_or_equiv
_atom_site_adp_type
_atom_site_occupancy
_atom_site_symmetry_multiplicity
_atom_site_calc_flag
_atom_site_refinement_flags
_atom_site_disorder_assembly
_atom_site_disorder_group
Re1 Re 1.3333 0.6667 -0.06199(3) 0.03210(19) Uani 1 3 d S . .
Re2 Re 1.3333 0.6667 0.44734(3) 0.0391(2) Uani 1 3 d S . .
Se1 Se 1.16310(8) 0.60861(8) 0.01791(6) 0.0390(3) Uani 1 1 d . . .
Se2 Se 1.31197(10) 0.80466(9) 0.52924(6) 0.0458(3) Uani 1 1 d . . .
B1 B 1.3333 0.6667 0.1760(11) 0.038(6) Uani 1 3 d SD . .
H10A H 1.3333 0.6667 0.2383(16) 0.045 Uiso 1 3 d SD . .
B2 B 1.3333 0.6667 0.6872(15) 0.036(5) Uani 1 3 d SD . .
H20A H 1.3333 0.6667 0.7497(19) 0.043 Uiso 1 3 d SD . .
O1 O 1.5313(7) 0.7390(7) -0.1561(4) 0.055(2) Uani 1 1 d . . .
O2 O 1.1440(8) 0.6316(9) 0.3531(5) 0.088(3) Uani 1 1 d . . .
N11 N 1.2349(7) 0.5590(7) 0.1535(4) 0.0367(19) Uani 1 1 d . . .
N12 N 1.0960(6) 0.4228(6) 0.1046(4) 0.037(2) Uani 1 1 d . . .
N21 N 1.2361(6) 0.6757(6) 0.6620(4) 0.0330(18) Uani 1 1 d . . .
N22 N 1.1152(8) 0.6908(8) 0.6036(5) 0.057(3) Uani 1 1 d . . .
C1 C 1.4558(9) 0.7125(9) -0.1196(6) 0.043(3) Uani 1 1 d . . .
C11 C 1.1685(7) 0.5275(7) 0.0956(5) 0.030(2) Uani 1 1 d . . .
C12 C 1.2024(9) 0.4716(9) 0.1980(6) 0.042(3) Uani 1 1 d . . .
H12A H 1.2351 0.4708 0.2423 0.050 Uiso 1 1 calc R . .
C13 C 1.1180(8) 0.3885(8) 0.1690(5) 0.038(3) Uani 1 1 d . . .
H13A H 1.0805 0.3196 0.1886 0.046 Uiso 1 1 calc R . .
C14 C 1.0112(8) 0.3560(8) 0.0529(6) 0.045(3) Uani 1 1 d . . .
H14A H 1.0122 0.3989 0.0118 0.068 Uiso 1 1 calc R . .
H14B H 0.9430 0.3255 0.0774 0.068 Uiso 1 1 calc R . .
H14C H 1.0225 0.2995 0.0351 0.068 Uiso 1 1 calc R . .
C2 C 1.2167(11) 0.6441(11) 0.3886(6) 0.061(4) Uani 1 1 d . . .
C21 C 1.2174(8) 0.7186(8) 0.6018(5) 0.039(2) Uani 1 1 d . . .
C22 C 1.1431(9) 0.6206(9) 0.6994(6) 0.048(3) Uani 1 1 d . . .
H22A H 1.1329 0.5811 0.7425 0.057 Uiso 1 1 calc R . .
C23 C 1.0686(9) 0.6324(11) 0.6642(7) 0.063(4) Uani 1 1 d . . .
H23A H 0.9977 0.6052 0.6788 0.076 Uiso 1 1 calc R . .
C24 C 1.0613(13) 0.7192(13) 0.5484(7) 0.085(5) Uani 1 1 d . . .
H24A H 1.1116 0.7619 0.5105 0.128 Uiso 1 1 calc R . .
H24B H 1.0324 0.7596 0.5711 0.128 Uiso 1 1 calc R . .
H24C H 1.0042 0.6551 0.5267 0.128 Uiso 1 1 calc R . .

loop_
_atom_site_aniso_label
_atom_site_aniso_U_11
_atom_site_aniso_U_22
_atom_site_aniso_U_33
_atom_site_aniso_U_23
_atom_site_aniso_U_13
_atom_site_aniso_U_12
Re1 0.0329(3) 0.0329(3) 0.0305(4) 0.000 0.000 0.01645(13)
Re2 0.0452(3) 0.0452(3) 0.0268(4) 0.000 0.000 0.02258(15)
Se1 0.0319(6) 0.0449(7) 0.0430(6) 0.0122(5) 0.0033(5) 0.0213(6)
Se2 0.0641(8) 0.0434(7) 0.0414(6) 0.0107(5) 0.0092(6) 0.0356(7)
B1 0.031(8) 0.031(8) 0.050(16) 0.000 0.000 0.016(4)
B2 0.030(7) 0.030(7) 0.047(13) 0.000 0.000 0.015(3)
O1 0.048(5) 0.069(6) 0.046(4) 0.007(4) 0.016(4) 0.027(5)
O2 0.082(8) 0.136(9) 0.055(5) 0.011(6) -0.016(5) 0.061(7)
N11 0.036(5) 0.039(5) 0.038(4) 0.006(4) 0.000(4) 0.021(4)
N12 0.032(5) 0.037(5) 0.043(5) 0.013(4) 0.013(4) 0.019(4)
N21 0.034(5) 0.038(5) 0.029(4) 0.001(4) 0.011(4) 0.020(4)
N22 0.049(6) 0.081(8) 0.054(6) -0.001(5) 0.004(5) 0.043(6)
C1 0.053(8) 0.048(7) 0.038(6) -0.014(5) -0.010(6) 0.033(7)
C11 0.028(5) 0.035(6) 0.039(5) 0.006(4) 0.008(4) 0.024(5)
C12 0.043(7) 0.038(7) 0.043(6) 0.012(5) 0.008(5) 0.020(6)
C13 0.036(6) 0.020(5) 0.054(6) 0.013(5) -0.004(5) 0.011(5)
C14 0.038(6) 0.034(6) 0.060(7) -0.019(5) -0.016(5) 0.014(5)
C2 0.068(9) 0.085(10) 0.037(6) -0.006(6) -0.011(6) 0.045(8)
C21 0.040(6) 0.046(7) 0.041(6) -0.007(5) -0.001(5) 0.029(6)
C22 0.047(8) 0.043(7) 0.050(6) 0.008(5) 0.020(6) 0.021(6)
C23 0.034(7) 0.093(10) 0.069(8) -0.007(8) 0.013(6) 0.037(7)
C24 0.107(12) 0.142(14) 0.066(8) -0.024(9) -0.031(8) 0.107(12)

loop_
_atom_type_symbol
_atom_type_description
_atom_type_scat_dispersion_real
_atom_type_scat_dispersion_imag
_atom_type_scat_source
C C 0.0033 0.0016 'International Tables Vol C Tables 4.2.6.8 and 6.1.1.4'
H H 0.0000 0.0000 'International Tables Vol C Tables 4.2.6.8 and 6.1.1.4'
B B 0.0013 0.0007 'International Tables Vol C Tables 4.2.6.8 and 6.1.1.4'
N N 0.0061 0.0033 'International Tables Vol C Tables 4.2.6.8 and 6.1.1.4'
O O 0.0106 0.0060 'International Tables Vol C Tables 4.2.6.8 and 6.1.1.4'
Se Se -0.0929 2.2259 'International Tables Vol C Tables 4.2.6.8 and 6.1.1.4'
Re Re -1.0185 7.2310 'International Tables Vol C Tables 4.2.6.8 and 6.1.1.4'

loop_
_geom_angle_atom_site_label_1
_geom_angle_atom_site_label_2
_geom_angle_atom_site_label_3
_geom_angle
_geom_angle_site_symmetry_1
_geom_angle_site_symmetry_3
_geom_angle_publ_flag
C1 Re1 C1 91.7(4) 2_755 3_775 ?
C1 Re1 C1 91.7(4) 2_755 . ?
C1 Re1 C1 91.7(4) 3_775 . ?
C1 Re1 Se1 89.4(3) 2_755 3_775 ?
C1 Re1 Se1 178.2(3) 3_775 3_775 ?
C1 Re1 Se1 86.8(3) . 3_775 ?
C1 Re1 Se1 86.8(3) 2_755 . ?
C1 Re1 Se1 89.4(3) 3_775 . ?
C1 Re1 Se1 178.2(3) . . ?
Se1 Re1 Se1 92.09(4) 3_775 . ?
C1 Re1 Se1 178.2(4) 2_755 2_755 ?
C1 Re1 Se1 86.8(3) 3_775 2_755 ?
C1 Re1 Se1 89.4(3) . 2_755 ?
Se1 Re1 Se1 92.09(4) 3_775 2_755 ?
Se1 Re1 Se1 92.09(4) . 2_755 ?
C2 Re2 C2 91.1(5) . 3_775 ?
C2 Re2 C2 91.1(5) . 2_755 ?
C2 Re2 C2 91.1(5) 3_775 2_755 ?
C2 Re2 Se2 90.9(4) . . ?
C2 Re2 Se2 86.9(4) 3_775 . ?
C2 Re2 Se2 177.2(4) 2_755 . ?
C2 Re2 Se2 86.9(4) . 2_755 ?
C2 Re2 Se2 177.2(4) 3_775 2_755 ?
C2 Re2 Se2 90.9(4) 2_755 2_755 ?
Se2 Re2 Se2 91.15(4) . 2_755 ?
C2 Re2 Se2 177.2(4) . 3_775 ?
C2 Re2 Se2 90.9(4) 3_775 3_775 ?
C2 Re2 Se2 86.9(4) 2_755 3_775 ?
Se2 Re2 Se2 91.15(4) . 3_775 ?
Se2 Re2 Se2 91.15(4) 2_755 3_775 ?
C11 Se1 Re1 107.1(3) . . ?
C21 Se2 Re2 102.6(3) . . ?
N11 B1 N11 113.3(6) 3_775 . ?
N11 B1 N11 113.3(6) 3_775 2_755 ?
N11 B1 N11 113.3(6) . 2_755 ?
N21 B2 N21 111.6(9) . 3_775 ?
N21 B2 N21 111.6(9) . 2_755 ?
N21 B2 N21 111.6(9) 3_775 2_755 ?
C11 N11 C12 106.9(9) . . ?
C11 N11 B1 133.6(9) . . ?
C12 N11 B1 119.4(9) . . ?
C11 N12 C13 108.6(8) . . ?
C11 N12 C14 126.0(8) . . ?
C13 N12 C14 125.4(8) . . ?
C21 N21 C22 107.9(9) . . ?
C21 N21 B2 132.8(11) . . ?
C22 N21 B2 118.7(10) . . ?
C21 N22 C23 110.1(10) . . ?
C21 N22 C24 125.0(11) . . ?
C23 N22 C24 124.9(11) . . ?
O1 C1 Re1 178.7(10) . . ?
N11 C11 N12 108.0(8) . . ?
N11 C11 Se1 128.9(7) . . ?
N12 C11 Se1 122.9(7) . . ?
C13 C12 N11 109.8(10) . . ?
C12 C13 N12 106.8(9) . . ?
O2 C2 Re2 178.6(12) . . ?
N22 C21 N21 106.9(9) . . ?
N22 C21 Se2 123.9(8) . . ?
N21 C21 Se2 129.2(8) . . ?
C23 C22 N21 108.2(10) . . ?
C22 C23 N22 106.8(10) . . ?

loop_
_geom_bond_atom_site_label_1
_geom_bond_atom_site_label_2
_geom_bond_distance
_geom_bond_site_symmetry_2
_geom_bond_publ_flag
Re1 C1 1.878(12) 2_755 ?
Re1 C1 1.878(12) 3_775 ?
Re1 C1 1.878(12) . ?
Re1 Se1 2.6203(11) 3_775 ?
Re1 Se1 2.6203(11) . ?
Re1 Se1 2.6203(11) 2_755 ?
Re2 C2 1.890(13) . ?
Re2 C2 1.890(13) 3_775 ?
Re2 C2 1.890(13) 2_755 ?
Re2 Se2 2.6400(12) . ?
Re2 Se2 2.6400(12) 2_755 ?
Re2 Se2 2.6400(12) 3_775 ?
Se1 C11 1.870(9) . ?
Se2 C21 1.867(10) . ?
B1 N11 1.557(10) 3_775 ?
B1 N11 1.557(10) . ?
B1 N11 1.557(10) 2_755 ?
B2 N21 1.552(11) . ?
B2 N21 1.552(11) 3_775 ?
B2 N21 1.552(11) 2_755 ?
O1 C1 1.171(12) . ?
O2 C2 1.173(14) . ?
N11 C11 1.347(12) . ?
N11 C12 1.377(13) . ?
N12 C11 1.359(11) . ?
N12 C13 1.373(11) . ?
N12 C14 1.468(12) . ?
N21 C21 1.356(11) . ?
N21 C22 1.360(13) . ?
N22 C21 1.329(13) . ?
N22 C23 1.351(15) . ?
N22 C24 1.456(14) . ?
C12 C13 1.327(14) . ?
C22 C23 1.341(16) . ?
